data_4030050
loop_
_publ_author_name
'Matlock, Johnathan V.'
'Fritz, Sven P.'
'Harrison, Stephen A.'
'Coe, Diane M.'
'McGarrigle, Eoghan M.'
'Aggarwal, Varinder K.'

_publ_section_title
;
 Synthesis of \a-Substituted Vinylsulfonium Salts and Their Application as
 Annulation Reagents in the Formation of Epoxide- and Cyclopropane-Fused
 Heterocycles.
;
_journal_issue 21
_journal_name_full 'The Journal of organic chemistry'
_journal_page_first 10226
_journal_paper_doi 10.1021/jo501885z
_journal_volume 79
_journal_year 2014
_chemical_formula_moiety 'C23 H23 N O3 S'
_chemical_formula_sum 'C23 H23 N O3 S'
_chemical_formula_weight 393.48
_chemical_name_systematic
;
 ? 
;
_space_group_crystal_system monoclinic
_space_group_IT_number 14
_space_group_name_Hall '-P 2ybc'
_space_group_name_H-M_alt 'P 1 21/c 1'
_symmetry_space_group_name_Hall '-P 2ybc'
_symmetry_space_group_name_H-M 'P 1 21/c 1'
_atom_sites_solution_hydrogens geom
_atom_sites_solution_primary iterative
_atom_sites_solution_secondary difmap
_audit_creation_date 2014-03-07
_audit_creation_method
;
Olex2 1.2
(compiled 2014.02.28 svn.r2899 for OlexSys, GUI svn.r4781)
;
_cell_angle_alpha 90.00
_cell_angle_beta 92.558(10)
_cell_angle_gamma 90.00
_cell_formula_units_Z 4
_cell_length_a 22.992(3)
_cell_length_b 5.8080(7)
_cell_length_c 14.7738(19)
_cell_measurement_reflns_used 1039
_cell_measurement_temperature 100.00
_cell_measurement_theta_max 23.81
_cell_measurement_theta_min 2.86
_cell_volume 1970.9(4)
_computing_data_reduction 'SAINT v8.27A (Bruker, 2012)'
_computing_molecular_graphics 'Olex2 (Dolomanov et al., 2009)'
_computing_publication_material 'Olex2 (Dolomanov et al., 2009)'
_computing_structure_refinement 'ShelXL (Sheldrick, 2008)'
_computing_structure_solution 'olex2.solve (Bourhis et al., 2013)'
_diffrn_ambient_temperature 100.00
_diffrn_detector 'Bruker area detector'
_diffrn_detector_type 'CCD area detector'
_diffrn_measured_fraction_theta_full 0.997
_diffrn_measured_fraction_theta_max 0.997
_diffrn_measurement_device 'Bruker Apex II kappa CCDC area detector'
_diffrn_measurement_device_type 'Bruker APEX-II CCD'
_diffrn_measurement_method '\f and \w scans'
_diffrn_radiation_monochromator graphite
_diffrn_radiation_type MoK\a
_diffrn_radiation_wavelength 0.71073
_diffrn_reflns_av_R_equivalents 0.1067
_diffrn_reflns_av_unetI/netI 0.1346
_diffrn_reflns_limit_h_max 28
_diffrn_reflns_limit_h_min -27
_diffrn_reflns_limit_k_max 6
_diffrn_reflns_limit_k_min -7
_diffrn_reflns_limit_l_max 18
_diffrn_reflns_limit_l_min -13
_diffrn_reflns_number 9172
_diffrn_reflns_theta_full 25.68
_diffrn_reflns_theta_max 25.68
_diffrn_reflns_theta_min 2.66
_diffrn_source 'fine-focus sealed tube'
_diffrn_standards_number 0
_exptl_absorpt_coefficient_mu 0.188
_exptl_absorpt_correction_T_max 0.7454
_exptl_absorpt_correction_T_min 0.5330
_exptl_absorpt_correction_type multi-scan
_exptl_absorpt_process_details
;
SADABS-2012/1 (Bruker,2012) was used for absorption correction.
wR2(int) was 0.1112 before and 0.0776 after correction.
The Ratio of minimum to maximum transmission is 0.7151.
The \l/2 correction factor is 0.0015.
;
_exptl_crystal_colour colourless
_exptl_crystal_colour_primary colourless
_exptl_crystal_density_diffrn 1.326
_exptl_crystal_density_method 'not measured'
_exptl_crystal_description needle
_exptl_crystal_F_000 832
_exptl_crystal_size_max 0.4
_exptl_crystal_size_mid 0.1
_exptl_crystal_size_min 0.1
_refine_diff_density_max 0.704
_refine_diff_density_min -0.570
_refine_diff_density_rms 0.104
_refine_ls_extinction_method none
_refine_ls_goodness_of_fit_ref 1.044
_refine_ls_hydrogen_treatment constr
_refine_ls_matrix_type full
_refine_ls_number_parameters 255
_refine_ls_number_reflns 3716
_refine_ls_number_restraints 0
_refine_ls_restrained_S_all 1.044
_refine_ls_R_factor_all 0.1428
_refine_ls_R_factor_gt 0.0810
_refine_ls_shift/su_max 0.000
_refine_ls_shift/su_mean 0.000
_refine_ls_structure_factor_coef Fsqd
_refine_ls_weighting_details 'calc w=1/[\s^2^(Fo^2^)+(0.0867P)^2^+0.0000P] where P=(Fo^2^+2Fc^2^)/3'
_refine_ls_weighting_scheme calc
_refine_ls_wR_factor_gt 0.1767
_refine_ls_wR_factor_ref 0.2066
_reflns_number_gt 2151
_reflns_number_total 3716
_reflns_threshold_expression >2sigma(I)
_cod_data_source_file jo501885z_si_004.cif
_cod_data_source_block testm1
_cod_depositor_comments 'Adding full bibliography for 4030047--4030050.cif.'
_cod_database_code 4030050
_olex2_refinement_description
;
1. Fixed Uiso
 At 1.2 times of:
  All C(H) groups, All C(H,H) groups
 At 1.5 times of:
  All C(H,H,H) groups, All O(H) groups
2.a Ternary CH refined with riding coordinates:
 C10(H10)
2.b Secondary CH2 refined with riding coordinates:
 C11(H11A,H11B), C8(H8A,H8B)
2.c Aromatic/amide H refined with riding coordinates:
 C19(H19), C14(H14), C16(H16), C13(H13), C17(H17), C23(H23), C15(H15),
 C20(H20), C2(H2), C5(H5), C6(H6), C3(H3A), C21(H21), C22(H22)
2.d Idealised Me refined as rotating group:
 C7(H7A,H7B,H7C)
2.e Idealised tetrahedral OH refined as rotating group:
 O3(H3)
;
_olex2_computing_structure_refinement_long 'ShelXL (Sheldrick, 2008)'

loop_
_space_group_symop_id
_space_group_symop_operation_xyz
1 'x, y, z'
2 '-x, y+1/2, -z+1/2'
3 '-x, -y, -z'
4 'x, -y-1/2, z-1/2'

loop_
_atom_site_label
_atom_site_type_symbol
_atom_site_fract_x
_atom_site_fract_y
_atom_site_fract_z
_atom_site_U_iso_or_equiv
_atom_site_adp_type
_atom_site_occupancy
_atom_site_calc_flag
_atom_site_refinement_flags_posn
S1 S 0.34016(5) 1.1543(2) 0.37416(7) 0.0253(3) Uani 1 d .
O1 O 0.31643(13) 1.3613(5) 0.3331(2) 0.0307(8) Uani 1 d .
O2 O 0.37798(13) 1.1723(6) 0.4539(2) 0.0322(8) Uani 1 d .
O3 O 0.20523(13) 0.5603(5) 0.3487(2) 0.0267(8) Uani 1 d .
H3 H 0.2406 0.5245 0.3525 0.040 Uiso 1 calc GR
N1 N 0.28685(16) 0.9959(6) 0.4002(2) 0.0261(9) Uani 1 d .
C12 C 0.13335(19) 0.8401(7) 0.3790(3) 0.0218(10) Uani 1 d .
C19 C 0.1498(2) 0.6049(8) 0.5816(3) 0.0322(12) Uani 1 d .
H19 H 0.1244 0.7295 0.5664 0.039 Uiso 1 calc R
C14 C 0.0342(2) 0.7334(9) 0.3413(3) 0.0336(12) Uani 1 d .
H14 H 0.0072 0.6242 0.3165 0.040 Uiso 1 calc R
C16 C 0.0549(2) 1.0996(8) 0.4070(3) 0.0316(12) Uani 1 d .
H16 H 0.0420 1.2440 0.4288 0.038 Uiso 1 calc R
C13 C 0.0928(2) 0.6837(8) 0.3453(3) 0.0273(11) Uani 1 d .
H13 H 0.1056 0.5384 0.3244 0.033 Uiso 1 calc R
C17 C 0.1131(2) 1.0523(8) 0.4097(3) 0.0253(11) Uani 1 d .
H17 H 0.1400 1.1642 0.4325 0.030 Uiso 1 calc R
C23 C 0.2414(2) 0.4196(8) 0.5720(3) 0.0268(11) Uani 1 d .
H23 H 0.2794 0.4134 0.5494 0.032 Uiso 1 calc R
C4 C 0.4394(2) 0.7911(8) 0.1566(3) 0.0286(11) Uani 1 d .
C15 C 0.0144(2) 0.9440(9) 0.3735(3) 0.0372(13) Uani 1 d .
H15 H -0.0260 0.9787 0.3724 0.045 Uiso 1 calc R
C18 C 0.2049(2) 0.5990(8) 0.5471(3) 0.0254(11) Uani 1 d .
C20 C 0.1311(2) 0.4309(9) 0.6383(3) 0.0392(14) Uani 1 d .
H20 H 0.0931 0.4356 0.6608 0.047 Uiso 1 calc R
C2 C 0.40701(19) 0.8084(8) 0.3091(3) 0.0269(11) Uani 1 d .
H2 H 0.4059 0.7429 0.3680 0.032 Uiso 1 calc R
C5 C 0.4107(2) 0.9961(9) 0.1378(3) 0.0316(12) Uani 1 d .
H5 H 0.4120 1.0612 0.0790 0.038 Uiso 1 calc R
C11 C 0.28809(19) 0.8275(8) 0.4752(3) 0.0246(11) Uani 1 d .
H11A H 0.3074 0.8911 0.5309 0.030 Uiso 1 calc R
H11B H 0.3076 0.6825 0.4585 0.030 Uiso 1 calc R
C9 C 0.1977(2) 0.7847(7) 0.3863(3) 0.0223(10) Uani 1 d .
C7 C 0.4723(2) 0.6688(9) 0.0839(3) 0.0412(14) Uani 1 d .
H7A H 0.4566 0.7160 0.0240 0.062 Uiso 1 calc GR
H7B H 0.4679 0.5020 0.0907 0.062 Uiso 1 calc GR
H7C H 0.5136 0.7095 0.0901 0.062 Uiso 1 calc GR
C1 C 0.37852(18) 1.0136(7) 0.2898(3) 0.0219(10) Uani 1 d .
C6 C 0.3802(2) 1.1075(8) 0.2034(3) 0.0261(11) Uani 1 d .
H6 H 0.3605 1.2476 0.1894 0.031 Uiso 1 calc R
C3 C 0.4370(2) 0.6991(8) 0.2427(3) 0.0280(11) Uani 1 d .
H3A H 0.4564 0.5580 0.2564 0.034 Uiso 1 calc R
C8 C 0.23538(19) 0.9637(8) 0.3391(3) 0.0256(11) Uani 1 d .
H8A H 0.2468 0.9064 0.2793 0.031 Uiso 1 calc R
H8B H 0.2139 1.1104 0.3303 0.031 Uiso 1 calc R
C10 C 0.22307(19) 0.7928(8) 0.4858(3) 0.0227(10) Uani 1 d .
H10 H 0.2083 0.9383 0.5128 0.027 Uiso 1 calc R
C21 C 0.1681(2) 0.2517(9) 0.6616(3) 0.0358(13) Uani 1 d .
H21 H 0.1553 0.1317 0.6996 0.043 Uiso 1 calc R
C22 C 0.2231(2) 0.2460(8) 0.6302(3) 0.0329(12) Uani 1 d .
H22 H 0.2489 0.1248 0.6479 0.039 Uiso 1 calc R

loop_
_atom_site_aniso_label
_atom_site_aniso_U_11
_atom_site_aniso_U_22
_atom_site_aniso_U_33
_atom_site_aniso_U_23
_atom_site_aniso_U_13
_atom_site_aniso_U_12
S1 0.0348(7) 0.0246(7) 0.0172(6) -0.0046(5) 0.0086(5) -0.0012(6)
O1 0.043(2) 0.0191(17) 0.0310(19) -0.0025(15) 0.0158(16) 0.0018(15)
O2 0.0363(18) 0.044(2) 0.0161(16) -0.0108(15) 0.0029(14) -0.0089(17)
O3 0.0400(19) 0.0236(17) 0.0167(15) -0.0081(14) 0.0039(15) 0.0030(15)
N1 0.033(2) 0.032(2) 0.0136(18) 0.0063(17) 0.0031(16) -0.0038(18)
C12 0.036(3) 0.023(3) 0.0066(19) 0.0031(19) 0.0054(18) -0.001(2)
C19 0.042(3) 0.037(3) 0.019(2) 0.003(2) 0.008(2) 0.002(2)
C14 0.043(3) 0.035(3) 0.023(3) -0.003(2) 0.006(2) -0.006(2)
C16 0.045(3) 0.028(3) 0.022(2) 0.004(2) 0.011(2) 0.001(2)
C13 0.037(3) 0.030(3) 0.015(2) -0.001(2) 0.005(2) -0.001(2)
C17 0.039(3) 0.020(3) 0.017(2) 0.001(2) 0.003(2) -0.007(2)
C23 0.044(3) 0.024(3) 0.013(2) -0.002(2) 0.006(2) 0.000(2)
C4 0.032(3) 0.035(3) 0.019(2) -0.006(2) 0.006(2) 0.001(2)
C15 0.039(3) 0.048(3) 0.026(3) 0.007(3) 0.007(2) 0.003(3)
C18 0.038(3) 0.029(3) 0.010(2) -0.001(2) 0.0024(19) -0.001(2)
C20 0.049(3) 0.054(4) 0.016(2) 0.004(3) 0.011(2) -0.012(3)
C2 0.042(3) 0.024(3) 0.015(2) 0.001(2) 0.007(2) 0.000(2)
C5 0.047(3) 0.036(3) 0.011(2) 0.003(2) 0.007(2) 0.004(2)
C11 0.041(3) 0.025(3) 0.009(2) -0.002(2) 0.0043(19) 0.004(2)
C9 0.041(3) 0.017(2) 0.009(2) -0.0007(18) 0.0041(19) -0.001(2)
C7 0.050(3) 0.053(4) 0.021(3) -0.013(3) 0.008(2) 0.009(3)
C1 0.033(3) 0.019(2) 0.014(2) -0.002(2) 0.0073(19) -0.001(2)
C6 0.040(3) 0.025(3) 0.014(2) 0.003(2) 0.005(2) 0.007(2)
C3 0.039(3) 0.022(3) 0.024(2) 0.000(2) 0.003(2) 0.006(2)
C8 0.037(3) 0.024(3) 0.017(2) 0.000(2) 0.009(2) 0.001(2)
C10 0.035(3) 0.023(3) 0.010(2) -0.0042(19) 0.0046(19) 0.000(2)
C21 0.058(3) 0.038(3) 0.012(2) 0.008(2) 0.001(2) -0.014(3)
C22 0.061(4) 0.028(3) 0.010(2) -0.002(2) 0.004(2) -0.003(2)

loop_
_atom_type_symbol
_atom_type_description
_atom_type_scat_dispersion_real
_atom_type_scat_dispersion_imag
_atom_type_scat_source
C C 0.0033 0.0016 'International Tables Vol C Tables 4.2.6.8 and 6.1.1.4'
H H 0.0000 0.0000 'International Tables Vol C Tables 4.2.6.8 and 6.1.1.4'
N N 0.0061 0.0033 'International Tables Vol C Tables 4.2.6.8 and 6.1.1.4'
O O 0.0106 0.0060 'International Tables Vol C Tables 4.2.6.8 and 6.1.1.4'
S S 0.1246 0.1234 'International Tables Vol C Tables 4.2.6.8 and 6.1.1.4'

loop_
_geom_angle_atom_site_label_1
_geom_angle_atom_site_label_2
_geom_angle_atom_site_label_3
_geom_angle
O1 S1 N1 107.58(19)
O1 S1 C1 106.37(19)
O2 S1 O1 119.2(2)
O2 S1 N1 106.73(18)
O2 S1 C1 108.1(2)
N1 S1 C1 108.6(2)
C9 O3 H3 109.5
C11 N1 S1 125.0(3)
C8 N1 S1 122.2(3)
C8 N1 C11 111.4(3)
C13 C12 C17 117.9(4)
C13 C12 C9 121.9(4)
C17 C12 C9 120.2(4)
C18 C19 H19 119.5
C18 C19 C20 120.9(5)
C20 C19 H19 119.5
C13 C14 H14 119.9
C13 C14 C15 120.1(5)
C15 C14 H14 119.9
C17 C16 H16 119.2
C17 C16 C15 121.7(5)
C15 C16 H16 119.2
C12 C13 H13 119.3
C14 C13 C12 121.5(4)
C14 C13 H13 119.3
C12 C17 H17 119.7
C16 C17 C12 120.6(4)
C16 C17 H17 119.7
C18 C23 H23 119.6
C18 C23 C22 120.9(4)
C22 C23 H23 119.6
C5 C4 C7 120.6(4)
C3 C4 C5 118.6(4)
C3 C4 C7 120.8(4)
C14 C15 H15 120.8
C16 C15 C14 118.3(5)
C16 C15 H15 120.8
C19 C18 C10 118.8(4)
C23 C18 C19 118.4(4)
C23 C18 C10 122.7(4)
C19 C20 H20 120.1
C21 C20 C19 119.7(5)
C21 C20 H20 120.1
C1 C2 H2 120.1
C3 C2 H2 120.1
C3 C2 C1 119.8(4)
C4 C5 H5 119.5
C6 C5 C4 121.0(4)
C6 C5 H5 119.5
N1 C11 H11A 111.7
N1 C11 H11B 111.7
N1 C11 C10 100.3(3)
H11A C11 H11B 109.5
C10 C11 H11A 111.7
C10 C11 H11B 111.7
O3 C9 C12 107.5(4)
O3 C9 C8 111.0(3)
O3 C9 C10 110.3(3)
C12 C9 C8 113.1(4)
C12 C9 C10 112.6(3)
C8 C9 C10 102.3(3)
C4 C7 H7A 109.5
C4 C7 H7B 109.5
C4 C7 H7C 109.5
H7A C7 H7B 109.5
H7A C7 H7C 109.5
H7B C7 H7C 109.5
C2 C1 S1 120.1(3)
C2 C1 C6 119.6(4)
C6 C1 S1 120.2(3)
C5 C6 C1 119.7(4)
C5 C6 H6 120.1
C1 C6 H6 120.1
C4 C3 H3A 119.4
C2 C3 C4 121.2(4)
C2 C3 H3A 119.4
N1 C8 C9 105.2(3)
N1 C8 H8A 110.7
N1 C8 H8B 110.7
C9 C8 H8A 110.7
C9 C8 H8B 110.7
H8A C8 H8B 108.8
C18 C10 C11 117.3(4)
C18 C10 C9 116.1(4)
C18 C10 H10 106.4
C11 C10 C9 103.5(3)
C11 C10 H10 106.4
C9 C10 H10 106.4
C20 C21 H21 119.9
C22 C21 C20 120.2(5)
C22 C21 H21 119.9
C23 C22 H22 120.1
C21 C22 C23 119.8(5)
C21 C22 H22 120.1

loop_
_geom_bond_atom_site_label_1
_geom_bond_atom_site_label_2
_geom_bond_distance
S1 O1 1.442(3)
S1 O2 1.437(3)
S1 N1 1.593(4)
S1 C1 1.760(4)
O3 H3 0.8400
O3 C9 1.430(5)
N1 C11 1.477(5)
N1 C8 1.468(5)
C12 C13 1.379(6)
C12 C17 1.400(6)
C12 C9 1.513(6)
C19 H19 0.9500
C19 C18 1.387(6)
C19 C20 1.392(6)
C14 H14 0.9500
C14 C13 1.376(6)
C14 C15 1.396(7)
C16 H16 0.9500
C16 C17 1.365(6)
C16 C15 1.373(7)
C13 H13 0.9500
C17 H17 0.9500
C23 H23 0.9500
C23 C18 1.377(6)
C23 C22 1.402(6)
C4 C5 1.384(6)
C4 C7 1.517(6)
C4 C3 1.383(6)
C15 H15 0.9500
C18 C10 1.515(6)
C20 H20 0.9500
C20 C21 1.377(7)
C2 H2 0.9500
C2 C1 1.384(6)
C2 C3 1.379(6)
C5 H5 0.9500
C5 C6 1.381(6)
C11 H11A 0.9900
C11 H11B 0.9900
C11 C10 1.523(6)
C9 C8 1.540(6)
C9 C10 1.559(6)
C7 H7A 0.9800
C7 H7B 0.9800
C7 H7C 0.9800
C1 C6 1.391(6)
C6 H6 0.9500
C3 H3A 0.9500
C8 H8A 0.9900
C8 H8B 0.9900
C10 H10 1.0000
C21 H21 0.9500
C21 C22 1.368(7)
C22 H22 0.9500

loop_
_geom_hbond_atom_site_label_D
_geom_hbond_atom_site_label_H
_geom_hbond_atom_site_label_A
_geom_hbond_distance_DH
_geom_hbond_distance_HA
_geom_hbond_distance_DA
_geom_hbond_angle_DHA
_geom_hbond_site_symmetry_A
O3 H3 O1 0.84 2.02 2.825(4) 161.6 1_545

loop_
_geom_torsion_atom_site_label_1
_geom_torsion_atom_site_label_2
_geom_torsion_atom_site_label_3
_geom_torsion_atom_site_label_4
_geom_torsion
S1 N1 C11 C10 162.3(3)
S1 N1 C8 C9 175.3(3)
S1 C1 C6 C5 179.7(3)
O1 S1 N1 C11 -151.8(3)
O1 S1 N1 C8 42.7(4)
O1 S1 C1 C2 179.3(4)
O1 S1 C1 C6 -0.9(4)
O2 S1 N1 C11 -22.8(4)
O2 S1 N1 C8 171.8(3)
O2 S1 C1 C2 50.3(4)
O2 S1 C1 C6 -130.0(4)
O3 C9 C8 N1 -99.8(4)
O3 C9 C10 C18 -48.7(5)
O3 C9 C10 C11 81.3(4)
N1 S1 C1 C2 -65.1(4)
N1 S1 C1 C6 114.6(4)
N1 C11 C10 C18 170.1(3)
N1 C11 C10 C9 40.9(4)
C12 C9 C8 N1 139.2(4)
C12 C9 C10 C18 71.5(5)
C12 C9 C10 C11 -158.5(4)
C19 C18 C10 C11 159.7(4)
C19 C18 C10 C9 -77.3(5)
C19 C20 C21 C22 0.8(7)
C13 C12 C17 C16 0.8(6)
C13 C12 C9 O3 3.0(5)
C13 C12 C9 C8 126.0(4)
C13 C12 C9 C10 -118.7(4)
C13 C14 C15 C16 1.4(7)
C17 C12 C13 C14 0.2(6)
C17 C12 C9 O3 -179.1(3)
C17 C12 C9 C8 -56.1(5)
C17 C12 C9 C10 59.2(5)
C17 C16 C15 C14 -0.4(7)
C23 C18 C10 C11 -18.6(6)
C23 C18 C10 C9 104.5(5)
C4 C5 C6 C1 0.4(7)
C15 C14 C13 C12 -1.4(7)
C15 C16 C17 C12 -0.8(7)
C18 C19 C20 C21 1.0(7)
C18 C23 C22 C21 1.2(7)
C20 C19 C18 C23 -1.6(7)
C20 C19 C18 C10 -179.9(4)
C20 C21 C22 C23 -1.9(7)
C2 C1 C6 C5 -0.6(7)
C5 C4 C3 C2 -0.3(7)
C11 N1 C8 C9 8.0(4)
C9 C12 C13 C14 178.2(4)
C9 C12 C17 C16 -177.1(4)
C7 C4 C5 C6 179.4(5)
C7 C4 C3 C2 -179.6(4)
C1 S1 N1 C11 93.5(4)
C1 S1 N1 C8 -72.0(4)
C1 C2 C3 C4 0.2(7)
C3 C4 C5 C6 0.0(7)
C3 C2 C1 S1 -180.0(4)
C3 C2 C1 C6 0.3(7)
C8 N1 C11 C10 -30.9(4)
C8 C9 C10 C18 -166.8(4)
C8 C9 C10 C11 -36.9(4)
C10 C9 C8 N1 17.9(4)
C22 C23 C18 C19 0.5(7)
C22 C23 C18 C10 178.7(4)
